data_9002529
loop_
_publ_author_name
'Malcherek, T.'
'Domeneghetti, M. C.'
'Tazzoli, V.'
'Ottolini, L.'
'McCammon, C. A.'
'Carpenter, M. A.'

_publ_section_title
;
 Structural properties of ferromagnesian cordierites
 Sample: 111249, Cerro del Hoyazo, Spain, T = 900 C, t = 24 h
;
_journal_name_full 'American Mineralogist'
_journal_page_first 66
_journal_page_last 79
_journal_volume 86
_journal_year 2001
_chemical_formula_sum 'Al3.982 Fe1.03 Mg0.988 Na0.037 O18 Si5'
_chemical_name_mineral Cordierite
_space_group_IT_number 66
_symmetry_space_group_name_Hall '-C 2 2c'
_symmetry_space_group_name_H-M 'C c c m'
_cell_angle_alpha 90
_cell_angle_beta 90
_cell_angle_gamma 90
_cell_length_a 17.172
_cell_length_b 9.7660
_cell_length_c 9.3142
_cell_formula_units_Z 4
_cell_volume 1562.008
_database_code_amcsd 0002618
_diffrn_ambient_temperature 1173.15
_exptl_crystal_density_diffrn 2.629
_cod_original_formula_sum 'Mg.988 Fe1.03 Al3.982 Si5 O18 Na.037'
_cod_database_code 9002529

loop_
_space_group_symop_operation_xyz
x,y,z
1/2+x,1/2+y,z
x,-y,1/2+z
1/2+x,1/2-y,1/2+z
-x,y,1/2-z
1/2-x,1/2+y,1/2-z
-x,y,1/2+z
1/2-x,1/2+y,1/2+z
x,-y,1/2-z
1/2+x,1/2-y,1/2-z
x,y,-z
1/2+x,1/2+y,-z
-x,-y,z
1/2-x,1/2-y,z
-x,-y,-z
1/2-x,1/2-y,-z

loop_
_atom_site_aniso_label
_atom_site_aniso_U_11
_atom_site_aniso_U_22
_atom_site_aniso_U_33
_atom_site_aniso_U_12
_atom_site_aniso_U_13
_atom_site_aniso_U_23
MgM 0.00608 0.00663 0.00851 0.00000 0.00000 0.00006
FeM 0.00608 0.00663 0.00851 0.00000 0.00000 0.00006
AlT11 0.00773 0.00588 0.00475 0.00122 0.00000 0.00000
FeT11 0.00773 0.00588 0.00475 0.00122 0.00000 0.00000
SiT16 0.00537 0.00642 0.00397 0.00000 0.00000 0.00000
SiT21 0.00598 0.00378 0.00447 0.00017 0.00000 0.00000
SiT23 0.00480 0.00474 0.00445 -0.00079 0.00000 0.00000
AlT26 0.00390 0.00583 0.00411 0.00069 0.00000 0.00000
O11 0.01087 0.00784 0.00635 -0.00043 0.00291 -0.00139
O16 0.00806 0.00975 0.00757 -0.00124 -0.00017 -0.00298
O13 0.00919 0.00940 0.00619 0.00139 -0.00217 -0.00218
O26 0.00587 0.01590 0.01521 -0.00263 0.00000 0.00000
O21 0.01118 0.01014 0.01577 0.00532 0.00000 0.00000
O23 0.01552 0.00576 0.01530 -0.00341 0.00000 0.00000

loop_
_atom_site_label
_atom_site_fract_x
_atom_site_fract_y
_atom_site_fract_z
_atom_site_occupancy
_atom_site_U_iso_or_equiv
MgM 0.33741 0.00000 0.25000 0.49400 0.00707
FeM 0.33741 0.00000 0.25000 0.50600 0.00707
AlT11 0.25000 0.25000 0.25008 0.99100 0.00612
FeT11 0.25000 0.25000 0.25008 0.00900 0.00612
SiT16 0.00000 0.50000 0.25000 1.00000 0.00525
SiT21 0.19126 0.07847 0.00000 1.00000 0.00474
SiT23 0.13492 -0.23598 0.00000 1.00000 0.00466
AlT26 0.05011 0.30707 0.00000 1.00000 0.00461
O11 0.24562 -0.10360 0.35846 1.00000 0.00835
O16 0.06161 -0.41513 0.34874 1.00000 0.00846
O13 -0.17332 -0.30819 0.35802 1.00000 0.00826
O26 0.04360 -0.24862 0.00000 1.00000 0.01233
O21 0.12127 0.18444 0.00000 1.00000 0.01236
O23 0.16337 -0.07837 0.00000 1.00000 0.01219
NaCh2 0.00000 0.00000 0.00000 0.03700 0.05500

loop_
_cod_related_entry_id
_cod_related_entry_database
_cod_related_entry_code
1 AMCSD 0002618
